data_7229044
loop_
_publ_author_name
'Jiang, Wang'
'Sun, Jing'
'Yan, Chao-Guo'

_publ_section_title
;
 Diastereoselective synthesis of
 benzo[d]chromeno[3&#x2032;,4&#x2032;:3,4]pyrrolo[2,1-b]thiazoles via
 cycloaddition reaction of benzothiazolium salts with 3-nitrochromenes
;
_journal_issue 67
_journal_name_full 'RSC Adv.'
_journal_page_first 42387
_journal_paper_doi 10.1039/C7RA06548E
_journal_volume 7
_journal_year 2017
_chemical_formula_moiety 'C32 H22 Br N O3 S'
_chemical_formula_sum 'C32 H22 Br N O3 S'
_chemical_formula_weight 580.47
_space_group_crystal_system monoclinic
_space_group_IT_number 14
_space_group_name_Hall '-P 2ybc'
_space_group_name_H-M_alt 'P 1 21/c 1'
_symmetry_space_group_name_Hall '-P 2ybc'
_symmetry_space_group_name_H-M 'P 1 21/c 1'
_atom_sites_solution_hydrogens geom
_audit_creation_method SHELXL-2014/7
_audit_update_record
;
2017-05-03 deposited with the CCDC.
2017-08-28 downloaded from the CCDC.
;
_cell_angle_alpha 90
_cell_angle_beta 106.084(2)
_cell_angle_gamma 90
_cell_formula_units_Z 4
_cell_length_a 12.9498(8)
_cell_length_b 13.3015(9)
_cell_length_c 15.8317(10)
_cell_measurement_reflns_used 6008
_cell_measurement_temperature 296(2)
_cell_measurement_theta_max 23.95
_cell_measurement_theta_min 2.37
_cell_volume 2620.3(3)
_computing_cell_refinement 'Bruker SAINT'
_computing_data_collection 'Bruker APEX2'
_computing_data_reduction 'Bruker SAINT'
_computing_molecular_graphics 'Bruker SHELXTL'
_computing_publication_material 'Bruker SHELXTL'
_computing_structure_refinement 'SHELXL-2014/7 (Sheldrick, 2014)'
_computing_structure_solution 'SHELXS-97 (Sheldrick 2008)'
_diffrn_ambient_temperature 296(2)
_diffrn_measured_fraction_theta_full 0.996
_diffrn_measured_fraction_theta_max 0.996
_diffrn_measurement_device_type 'CCD area detector'
_diffrn_measurement_method 'phi and omega scans'
_diffrn_radiation_source 'fine-focus sealed tube'
_diffrn_radiation_type MoK\a
_diffrn_radiation_wavelength 0.71073
_diffrn_reflns_av_R_equivalents 0.0575
_diffrn_reflns_av_unetI/netI 0.0599
_diffrn_reflns_Laue_measured_fraction_full 0.996
_diffrn_reflns_Laue_measured_fraction_max 0.996
_diffrn_reflns_limit_h_max 15
_diffrn_reflns_limit_h_min -15
_diffrn_reflns_limit_k_max 13
_diffrn_reflns_limit_k_min -16
_diffrn_reflns_limit_l_max 19
_diffrn_reflns_limit_l_min -19
_diffrn_reflns_number 23835
_diffrn_reflns_point_group_measured_fraction_full 0.996
_diffrn_reflns_point_group_measured_fraction_max 0.996
_diffrn_reflns_theta_full 25.242
_diffrn_reflns_theta_max 25.999
_diffrn_reflns_theta_min 2.241
_exptl_absorpt_coefficient_mu 1.684
_exptl_absorpt_correction_T_max 0.690
_exptl_absorpt_correction_T_min 0.674
_exptl_absorpt_correction_type multi-scan
_exptl_absorpt_process_details sadabs
_exptl_crystal_colour yellow
_exptl_crystal_density_diffrn 1.471
_exptl_crystal_description block
_exptl_crystal_F_000 1184
_exptl_crystal_size_max 0.240
_exptl_crystal_size_mid 0.220
_exptl_crystal_size_min 0.220
_refine_diff_density_max 1.605
_refine_diff_density_min -1.213
_refine_diff_density_rms 0.092
_refine_ls_extinction_method none
_refine_ls_goodness_of_fit_ref 1.054
_refine_ls_hydrogen_treatment constr
_refine_ls_matrix_type full
_refine_ls_number_parameters 345
_refine_ls_number_reflns 5130
_refine_ls_number_restraints 7
_refine_ls_restrained_S_all 1.061
_refine_ls_R_factor_all 0.1091
_refine_ls_R_factor_gt 0.0600
_refine_ls_shift/su_max 0.001
_refine_ls_shift/su_mean 0.000
_refine_ls_structure_factor_coef Fsqd
_refine_ls_weighting_details 'w=1/[\s^2^(Fo^2^)+(0.1184P)^2^] where P=(Fo^2^+2Fc^2^)/3'
_refine_ls_weighting_scheme calc
_refine_ls_wR_factor_gt 0.1739
_refine_ls_wR_factor_ref 0.1920
_reflns_Friedel_coverage 0.000
_reflns_number_gt 3264
_reflns_number_total 5130
_reflns_threshold_expression 'I > 2\s(I)'
_cod_data_source_file c7ra06548e2.cif
_cod_data_source_block 5g
_cod_database_code 7229044
_shelx_shelxl_version_number 2014/7
_shelx_space_group_comment
; 
The symmetry employed for this shelxl refinement is uniquely defined 
by the following loop, which should always be used as a source of 
symmetry information in preference to the above space-group names. 
They are only intended as comments. 
;
_shelx_estimated_absorpt_t_min 0.688
_shelx_estimated_absorpt_t_max 0.708

loop_
_space_group_symop_operation_xyz
'x, y, z'
'-x, y+1/2, -z+1/2'
'-x, -y, -z'
'x, -y-1/2, z-1/2'

loop_
_atom_site_label
_atom_site_type_symbol
_atom_site_fract_x
_atom_site_fract_y
_atom_site_fract_z
_atom_site_U_iso_or_equiv
_atom_site_adp_type
_atom_site_occupancy
_atom_site_site_symmetry_order
_atom_site_calc_flag
_atom_site_refinement_flags_posn
_atom_site_refinement_flags_adp
Br1 Br 0.74775(4) 0.84448(4) 1.21636(3) 0.0596(2) Uani 1 1 d . .
C1 C 1.0103(3) 0.4716(4) 0.7988(3) 0.0467(11) Uani 1 1 d . .
C2 C 1.0725(4) 0.4491(4) 0.7432(3) 0.0595(14) Uani 1 1 d . .
H2 H 1.0692 0.3859 0.7174 0.071 Uiso 1 1 calc R U
C3 C 1.1402(5) 0.5231(5) 0.7264(4) 0.0713(16) Uani 1 1 d . .
H3 H 1.1836 0.5093 0.6899 0.086 Uiso 1 1 calc R U
C4 C 1.1430(4) 0.6174(5) 0.7643(4) 0.0682(16) Uani 1 1 d . .
H4 H 1.1872 0.6668 0.7514 0.082 Uiso 1 1 calc R U
C5 C 1.0818(4) 0.6399(4) 0.8206(3) 0.0533(13) Uani 1 1 d . .
H5 H 1.0846 0.7033 0.8458 0.064 Uiso 1 1 calc R U
C6 C 1.0156(3) 0.5651(3) 0.8388(3) 0.0401(10) Uani 1 1 d . .
C7 C 0.8869(3) 0.4828(3) 0.8913(3) 0.0353(10) Uani 1 1 d . .
C8 C 0.9126(3) 0.6411(3) 0.9452(3) 0.0345(10) Uani 1 1 d . .
C9 C 0.9588(4) 0.7424(3) 0.9610(3) 0.0430(11) Uani 1 1 d . .
C10 C 0.8875(4) 0.8250(3) 0.9678(3) 0.0432(11) Uani 1 1 d . .
C11 C 0.7794(4) 0.8271(3) 0.9214(3) 0.0494(12) Uani 1 1 d . .
H11 H 0.7511 0.7765 0.8811 0.059 Uiso 1 1 calc R U
C12 C 0.7142(5) 0.9029(4) 0.9347(3) 0.0600(14) Uani 1 1 d . .
H12 H 0.6423 0.9045 0.9024 0.072 Uiso 1 1 calc R U
C13 C 0.7551(5) 0.9772(4) 0.9962(4) 0.0636(15) Uani 1 1 d . .
C14 C 0.7314(6) 1.1201(5) 1.0844(5) 0.1024(15) Uani 1 1 d . U
H14A H 0.7557 1.0829 1.1382 0.154 Uiso 1 1 calc R U
H14B H 0.6770 1.1671 1.0892 0.154 Uiso 1 1 calc R U
H14C H 0.7908 1.1558 1.0734 0.154 Uiso 1 1 calc R U
C15 C 0.8626(5) 0.9784(4) 1.0409(4) 0.0698(17) Uani 1 1 d . .
H15 H 0.8906 1.0295 1.0807 0.084 Uiso 1 1 calc R U
C16 C 0.9274(4) 0.9037(4) 1.0259(3) 0.0600(14) Uani 1 1 d . .
H16 H 1.0004 0.9053 1.0552 0.072 Uiso 1 1 calc R U
C17 C 0.6770(3) 0.5675(3) 1.0304(3) 0.0377(10) Uani 1 1 d . .
C18 C 0.6053(4) 0.5941(4) 1.0777(3) 0.0495(12) Uani 1 1 d . .
H18 H 0.5434 0.5562 1.0723 0.059 Uiso 1 1 calc R U
C19 C 0.6259(4) 0.6771(4) 1.1329(3) 0.0493(12) Uani 1 1 d . .
H19 H 0.5778 0.6958 1.1641 0.059 Uiso 1 1 calc R U
C20 C 0.7184(3) 0.7309(3) 1.1408(3) 0.0378(10) Uani 1 1 d . .
C21 C 0.7905(3) 0.7047(3) 1.0945(3) 0.0384(10) Uani 1 1 d . .
H21 H 0.8543 0.7404 1.1032 0.046 Uiso 1 1 calc R U
C22 C 0.7683(3) 0.6253(3) 1.0347(3) 0.0329(9) Uani 1 1 d . .
C23 C 0.8327(3) 0.5945(3) 0.9750(3) 0.0333(9) Uani 1 1 d . .
C24 C 0.8166(3) 0.4967(3) 0.9401(3) 0.0351(9) Uani 1 1 d . .
C25 C 0.7332(3) 0.4272(3) 0.9568(3) 0.0397(10) Uani 1 1 d . .
H25 H 0.7655 0.3852 1.0082 0.048 Uiso 1 1 calc R U
C26 C 0.6815(3) 0.3621(3) 0.8802(3) 0.0393(10) Uani 1 1 d . .
C27 C 0.6818(4) 0.2586(4) 0.8880(4) 0.0575(13) Uani 1 1 d . .
H27 H 0.7145 0.2286 0.9419 0.069 Uiso 1 1 calc R U
C28 C 0.6334(5) 0.1993(4) 0.8156(5) 0.0741(18) Uani 1 1 d . .
H28 H 0.6360 0.1298 0.8221 0.089 Uiso 1 1 calc R U
C29 C 0.5832(4) 0.2380(5) 0.7369(5) 0.0712(17) Uani 1 1 d . .
C30 C 0.5312(7) 0.1735(6) 0.6585(6) 0.133(4) Uani 1 1 d . .
H30A H 0.5690 0.1108 0.6628 0.199 Uiso 1 1 calc R U
H30B H 0.5338 0.2076 0.6056 0.199 Uiso 1 1 calc R U
H30C H 0.4577 0.1610 0.6569 0.199 Uiso 1 1 calc R U
C31 C 0.5813(4) 0.3435(4) 0.7291(4) 0.0652(16) Uani 1 1 d . .
H31 H 0.5467 0.3731 0.6756 0.078 Uiso 1 1 calc R U
C32 C 0.6305(4) 0.4038(4) 0.8002(3) 0.0554(13) Uani 1 1 d . .
H32 H 0.6289 0.4733 0.7937 0.066 Uiso 1 1 calc R U
N1 N 0.9469(2) 0.5689(3) 0.8947(2) 0.0359(8) Uani 1 1 d . .
O1 O 0.6859(4) 1.0497(3) 1.0107(3) 0.0923(12) Uani 1 1 d . U
O2 O 1.0556(3) 0.7557(3) 0.9716(2) 0.0654(10) Uani 1 1 d . .
O3 O 0.6478(2) 0.4881(2) 0.9738(2) 0.0480(8) Uani 1 1 d . .
S1 S 0.91835(10) 0.39044(10) 0.82561(8) 0.0513(4) Uani 1 1 d . .

loop_
_atom_site_aniso_label
_atom_site_aniso_U_11
_atom_site_aniso_U_22
_atom_site_aniso_U_33
_atom_site_aniso_U_23
_atom_site_aniso_U_13
_atom_site_aniso_U_12
Br1 0.0753(4) 0.0622(4) 0.0483(4) -0.0180(2) 0.0288(3) -0.0150(3)
C1 0.042(3) 0.058(3) 0.042(3) 0.003(2) 0.015(2) 0.017(2)
C2 0.058(3) 0.075(4) 0.052(3) 0.003(3) 0.026(3) 0.024(3)
C3 0.068(4) 0.092(5) 0.067(4) 0.007(3) 0.042(3) 0.024(3)
C4 0.053(3) 0.098(5) 0.063(3) 0.019(3) 0.030(3) 0.003(3)
C5 0.042(3) 0.068(3) 0.058(3) 0.001(3) 0.026(2) -0.003(2)
C6 0.028(2) 0.060(3) 0.034(2) 0.004(2) 0.0099(18) 0.009(2)
C7 0.029(2) 0.043(2) 0.032(2) 0.0023(19) 0.0054(18) 0.0014(18)
C8 0.025(2) 0.047(3) 0.032(2) -0.0041(19) 0.0085(17) -0.0032(17)
C9 0.038(3) 0.056(3) 0.038(2) -0.004(2) 0.016(2) -0.018(2)
C10 0.054(3) 0.040(3) 0.041(3) -0.004(2) 0.022(2) -0.020(2)
C11 0.067(4) 0.040(3) 0.042(3) -0.004(2) 0.016(2) -0.006(2)
C12 0.069(3) 0.054(3) 0.058(3) 0.002(3) 0.019(3) 0.009(3)
C13 0.103(5) 0.034(3) 0.068(4) 0.001(3) 0.048(3) 0.005(3)
C14 0.139(4) 0.076(3) 0.099(3) -0.015(2) 0.045(3) 0.003(3)
C15 0.100(5) 0.053(3) 0.070(4) -0.025(3) 0.045(4) -0.033(3)
C16 0.069(3) 0.057(3) 0.061(3) -0.013(3) 0.030(3) -0.030(3)
C17 0.031(2) 0.044(2) 0.041(2) -0.006(2) 0.0143(19) -0.0097(19)
C18 0.036(2) 0.064(3) 0.054(3) -0.010(3) 0.021(2) -0.013(2)
C19 0.043(3) 0.064(3) 0.050(3) -0.008(2) 0.027(2) -0.003(2)
C20 0.041(2) 0.043(2) 0.031(2) -0.0028(19) 0.0129(18) -0.0047(19)
C21 0.033(2) 0.049(3) 0.034(2) 0.003(2) 0.0100(18) -0.0076(19)
C22 0.027(2) 0.042(2) 0.030(2) -0.0008(19) 0.0077(17) 0.0006(18)
C23 0.023(2) 0.046(3) 0.032(2) -0.0010(19) 0.0100(17) -0.0027(17)
C24 0.026(2) 0.040(2) 0.039(2) -0.0019(19) 0.0092(18) -0.0010(17)
C25 0.036(2) 0.042(2) 0.044(3) -0.001(2) 0.015(2) -0.0085(19)
C26 0.032(2) 0.034(2) 0.057(3) 0.000(2) 0.019(2) -0.0058(18)
C27 0.062(3) 0.043(3) 0.072(4) -0.001(3) 0.026(3) -0.005(2)
C28 0.077(4) 0.044(3) 0.114(6) -0.030(4) 0.046(4) -0.018(3)
C29 0.053(3) 0.085(5) 0.086(4) -0.042(4) 0.036(3) -0.024(3)
C30 0.113(6) 0.149(7) 0.146(7) -0.104(6) 0.051(6) -0.062(5)
C31 0.049(3) 0.086(4) 0.058(3) -0.019(3) 0.011(3) -0.006(3)
C32 0.052(3) 0.046(3) 0.064(3) -0.004(3) 0.010(3) -0.008(2)
N1 0.0266(17) 0.048(2) 0.0346(19) -0.0003(16) 0.0113(15) -0.0001(15)
O1 0.131(3) 0.065(2) 0.093(3) -0.011(2) 0.050(3) 0.005(2)
O2 0.044(2) 0.080(3) 0.081(2) -0.021(2) 0.0329(18) -0.0303(18)
O3 0.0332(16) 0.0534(19) 0.062(2) -0.0189(16) 0.0211(14) -0.0142(14)
S1 0.0508(8) 0.0527(8) 0.0544(8) -0.0102(6) 0.0211(6) 0.0049(6)

loop_
_atom_type_symbol
_atom_type_description
_atom_type_scat_dispersion_real
_atom_type_scat_dispersion_imag
_atom_type_scat_source
C C 0.0033 0.0016 'International Tables Vol C Tables 4.2.6.8 and 6.1.1.4'
H H 0.0000 0.0000 'International Tables Vol C Tables 4.2.6.8 and 6.1.1.4'
N N 0.0061 0.0033 'International Tables Vol C Tables 4.2.6.8 and 6.1.1.4'
O O 0.0106 0.0060 'International Tables Vol C Tables 4.2.6.8 and 6.1.1.4'
S S 0.1246 0.1234 'International Tables Vol C Tables 4.2.6.8 and 6.1.1.4'
Br Br -0.2901 2.4595 'International Tables Vol C Tables 4.2.6.8 and 6.1.1.4'

loop_
_geom_angle_atom_site_label_1
_geom_angle_atom_site_label_2
_geom_angle_atom_site_label_3
_geom_angle
C2 C1 C6 121.4(5)
C2 C1 S1 125.4(4)
C6 C1 S1 113.2(3)
C1 C2 C3 118.6(5)
C1 C2 H2 120.7
C3 C2 H2 120.7
C4 C3 C2 120.0(5)
C4 C3 H3 120.0
C2 C3 H3 120.0
C5 C4 C3 121.6(5)
C5 C4 H4 119.2
C3 C4 H4 119.2
C4 C5 C6 118.4(5)
C4 C5 H5 120.8
C6 C5 H5 120.8
C1 C6 C5 120.0(4)
C1 C6 N1 110.8(4)
C5 C6 N1 129.1(4)
C24 C7 N1 108.9(4)
C24 C7 S1 138.1(3)
N1 C7 S1 113.0(3)
C23 C8 N1 105.7(3)
C23 C8 C9 131.0(4)
N1 C8 C9 123.3(3)
O2 C9 C10 121.6(4)
O2 C9 C8 120.5(4)
C10 C9 C8 117.9(4)
C11 C10 C16 117.9(5)
C11 C10 C9 122.9(4)
C16 C10 C9 119.1(5)
C12 C11 C10 120.5(5)
C12 C11 H11 119.7
C10 C11 H11 119.7
C11 C12 C13 120.1(5)
C11 C12 H12 119.9
C13 C12 H12 119.9
C15 C13 O1 121.2(5)
C15 C13 C12 120.3(5)
O1 C13 C12 118.5(6)
O1 C14 H14A 109.5
O1 C14 H14B 109.5
H14A C14 H14B 109.5
O1 C14 H14C 109.5
H14A C14 H14C 109.5
H14B C14 H14C 109.5
C16 C15 C13 119.1(5)
C16 C15 H15 120.5
C13 C15 H15 120.5
C15 C16 C10 121.9(5)
C15 C16 H16 119.1
C10 C16 H16 119.1
O3 C17 C18 116.3(3)
O3 C17 C22 122.3(3)
C18 C17 C22 121.1(4)
C19 C18 C17 120.1(4)
C19 C18 H18 120.0
C17 C18 H18 120.0
C20 C19 C18 118.9(4)
C20 C19 H19 120.5
C18 C19 H19 120.5
C19 C20 C21 121.4(4)
C19 C20 Br1 119.4(3)
C21 C20 Br1 119.2(3)
C20 C21 C22 120.6(4)
C20 C21 H21 119.7
C22 C21 H21 119.7
C21 C22 C17 117.6(4)
C21 C22 C23 126.6(4)
C17 C22 C23 115.8(3)
C8 C23 C24 108.8(3)
C8 C23 C22 133.9(4)
C24 C23 C22 117.2(3)
C7 C24 C23 107.3(4)
C7 C24 C25 130.2(4)
C23 C24 C25 122.5(3)
O3 C25 C26 106.3(3)
O3 C25 C24 108.1(3)
C26 C25 C24 113.4(3)
O3 C25 H25 109.6
C26 C25 H25 109.6
C24 C25 H25 109.6
C32 C26 C27 118.3(5)
C32 C26 C25 120.6(4)
C27 C26 C25 121.1(4)
C26 C27 C28 120.1(5)
C26 C27 H27 119.9
C28 C27 H27 119.9
C29 C28 C27 122.8(6)
C29 C28 H28 118.6
C27 C28 H28 118.6
C28 C29 C31 117.1(5)
C28 C29 C30 122.6(7)
C31 C29 C30 120.2(7)
C29 C30 H30A 109.5
C29 C30 H30B 109.5
H30A C30 H30B 109.5
C29 C30 H30C 109.5
H30A C30 H30C 109.5
H30B C30 H30C 109.5
C32 C31 C29 120.9(6)
C32 C31 H31 119.6
C29 C31 H31 119.6
C26 C32 C31 120.7(5)
C26 C32 H32 119.6
C31 C32 H32 119.6
C7 N1 C8 109.2(3)
C7 N1 C6 113.0(3)
C8 N1 C6 137.2(4)
C13 O1 C14 116.0(5)
C17 O3 C25 117.7(3)
C7 S1 C1 89.8(2)

loop_
_geom_bond_atom_site_label_1
_geom_bond_atom_site_label_2
_geom_bond_distance
Br1 C20 1.898(4)
C1 C2 1.381(6)
C1 C6 1.389(6)
C1 S1 1.745(5)
C2 C3 1.391(8)
C2 H2 0.9300
C3 C4 1.387(8)
C3 H3 0.9300
C4 C5 1.380(7)
C4 H4 0.9300
C5 C6 1.394(6)
C5 H5 0.9300
C6 N1 1.420(5)
C7 C24 1.360(5)
C7 N1 1.377(5)
C7 S1 1.730(4)
C8 C23 1.395(5)
C8 N1 1.398(5)
C8 C9 1.468(6)
C9 O2 1.230(5)
C9 C10 1.458(6)
C10 C11 1.389(7)
C10 C16 1.395(6)
C11 C12 1.367(7)
C11 H11 0.9300
C12 C13 1.385(7)
C12 H12 0.9300
C13 C15 1.376(8)
C13 O1 1.379(6)
C14 O1 1.484(8)
C14 H14A 0.9600
C14 H14B 0.9600
C14 H14C 0.9600
C15 C16 1.363(8)
C15 H15 0.9300
C16 H16 0.9300
C17 O3 1.369(5)
C17 C18 1.390(6)
C17 C22 1.395(5)
C18 C19 1.387(7)
C18 H18 0.9300
C19 C20 1.371(6)
C19 H19 0.9300
C20 C21 1.383(6)
C21 C22 1.394(6)
C21 H21 0.9300
C22 C23 1.482(5)
C23 C24 1.406(6)
C24 C25 1.499(5)
C25 O3 1.455(5)
C25 C26 1.491(6)
C25 H25 0.9800
C26 C32 1.372(7)
C26 C27 1.382(6)
C27 C28 1.391(8)
C27 H27 0.9300
C28 C29 1.339(9)
C28 H28 0.9300
C29 C31 1.409(8)
C29 C30 1.506(8)
C30 H30A 0.9600
C30 H30B 0.9600
C30 H30C 0.9600
C31 C32 1.385(7)
C31 H31 0.9300
C32 H32 0.9300
